data_4025253
loop_
_publ_author_name
'Arata Takahashi'
'Hikaru Yanai'
'Min Zhang'
'Takaaki Sonoda'
'Masaaki Mishima'
'Takeo Taguchi'

_publ_contact_author_address
;
School of Pharmacy
Tokyo University of Pharmacy and Life Sciences
1432-1 Horinouchi, Hachioji,
Tokyo, 192-0392, Japan
;
_publ_contact_author_email yanai@ps.toyaku.ac.jp
_publ_contact_author_name 'Hikaru Yanai'
_publ_section_title
;
 Highly Effective Vinylogous Mukaiyama-Michael Reaction Catalyzed by Silyl
 Methide Species Generated from
 1,1,3,3-Tetrakis(trifluoromethanesulfonyl)propane
;
_journal_name_full 'Journal of Organic Chemistry'
_journal_page_first 1259
_journal_page_last 1265
_journal_paper_doi 10.1021/jo902641g
_journal_volume 75
_journal_year 2010
_chemical_formula_moiety 'C16 H17 Br O3'
_chemical_formula_sum 'C16 H17 Br O3'
_chemical_formula_weight 337.21
_chemical_name_systematic
;
(R*)-3-bromo-5-((2S*,3S*)-5-oxo-2-phenylhexan-3-yl)-5H-furan-2-one 
;
_space_group_IT_number 60
_symmetry_cell_setting orthorhombic
_symmetry_space_group_name_Hall '-P 2n 2ab'
_symmetry_space_group_name_H-M 'P b c n'
_atom_sites_solution_hydrogens geom
_atom_sites_solution_primary direct
_atom_sites_solution_secondary difmap
_audit_creation_date '16 February 2009'
_audit_creation_method SHELXL-97
_cell_angle_alpha 90.00
_cell_angle_beta 90.00
_cell_angle_gamma 90.00
_cell_formula_units_Z 8
_cell_length_a 21.609(4)
_cell_length_b 8.9577(16)
_cell_length_c 15.245(3)
_cell_measurement_reflns_used 5827
_cell_measurement_temperature 90
_cell_measurement_theta_max 27.57
_cell_measurement_theta_min 2.46
_cell_volume 2950.9(10)
_computing_cell_refinement 'APEX2 (Bruker AXS, 2006)'
_computing_data_collection 'APEX2 (Bruker AXS, 2006)'
_computing_data_reduction 'SAINT (Bruker AXS, 2004)'
_computing_molecular_graphics 'XSHEL (Bruker AXS,2002)'
_computing_publication_material 'XCIF (Bruker AXS, 2001)'
_computing_structure_refinement 'SHELXL-97 (Sheldrick, 1997)'
_computing_structure_solution 'SHELXS-97 (Sheldrick, 1997)'
_diffrn_ambient_temperature 90
_diffrn_detector_area_resol_mean 8.333
_diffrn_measured_fraction_theta_full 0.995
_diffrn_measured_fraction_theta_max 0.995
_diffrn_measurement_device_type 'Bruker APEXII CCD area detector'
_diffrn_measurement_method 'phi and omega scans'
_diffrn_radiation_monochromator 'Bruker Helios multilayer confocal mirror'
_diffrn_radiation_source 'Bruker TXS fine-focus rotating anode'
_diffrn_radiation_type MoK\a
_diffrn_radiation_wavelength 0.71073
_diffrn_reflns_av_R_equivalents 0.0554
_diffrn_reflns_av_sigmaI/netI 0.0472
_diffrn_reflns_limit_h_max 18
_diffrn_reflns_limit_h_min -28
_diffrn_reflns_limit_k_max 11
_diffrn_reflns_limit_k_min -11
_diffrn_reflns_limit_l_max 19
_diffrn_reflns_limit_l_min -15
_diffrn_reflns_number 15617
_diffrn_reflns_theta_full 27.58
_diffrn_reflns_theta_max 27.58
_diffrn_reflns_theta_min 1.88
_exptl_absorpt_coefficient_mu 2.790
_exptl_absorpt_correction_T_max 0.6638
_exptl_absorpt_correction_T_min 0.5662
_exptl_absorpt_correction_type numerical
_exptl_absorpt_process_details
;
Crystal Faces plugin in Bruker APEX2 software
;
_exptl_crystal_colour colorless
_exptl_crystal_density_diffrn 1.518
_exptl_crystal_density_method 'not measured'
_exptl_crystal_description block
_exptl_crystal_F_000 1376
_exptl_crystal_size_max 0.23
_exptl_crystal_size_mid 0.19
_exptl_crystal_size_min 0.16
_refine_diff_density_max 0.634
_refine_diff_density_min -0.491
_refine_diff_density_rms 0.078
_refine_ls_extinction_method none
_refine_ls_goodness_of_fit_ref 1.027
_refine_ls_hydrogen_treatment constr
_refine_ls_matrix_type full
_refine_ls_number_parameters 183
_refine_ls_number_reflns 3397
_refine_ls_number_restraints 0
_refine_ls_restrained_S_all 1.027
_refine_ls_R_factor_all 0.0398
_refine_ls_R_factor_gt 0.0303
_refine_ls_shift/su_max 0.003
_refine_ls_shift/su_mean 0.000
_refine_ls_structure_factor_coef Fsqd
_refine_ls_weighting_details 'calc w=1/[\s^2^(Fo^2^)+(0.0349P)^2^+1.3976P] where P=(Fo^2^+2Fc^2^)/3'
_refine_ls_weighting_scheme calc
_refine_ls_wR_factor_gt 0.0759
_refine_ls_wR_factor_ref 0.0811
_reflns_number_gt 2843
_reflns_number_total 3397
_reflns_threshold_expression >2sigma(I)
_cod_data_source_file jo902641g_si_006.cif
_cod_data_source_block anti,anti-3oe
_cod_original_cell_volume 2951.0(9)
_cod_original_sg_symbol_Hall '-P 2n 2ab '
_cod_original_sg_symbol_H-M 'P b c n '
_cod_database_code 4025253

loop_
_symmetry_equiv_pos_as_xyz
'x, y, z'
'x+1/2, -y+1/2, -z'
'-x, y, -z+1/2'
'-x+1/2, -y+1/2, z+1/2'
'-x, -y, -z'
'-x-1/2, y-1/2, z'
'x, -y, z-1/2'
'x-1/2, y-1/2, -z-1/2'

loop_
_atom_site_label
_atom_site_type_symbol
_atom_site_fract_x
_atom_site_fract_y
_atom_site_fract_z
_atom_site_U_iso_or_equiv
_atom_site_adp_type
_atom_site_occupancy
_atom_site_symmetry_multiplicity
_atom_site_calc_flag
_atom_site_refinement_flags
_atom_site_disorder_assembly
_atom_site_disorder_group
Br1 Br 0.934717(10) 0.04386(2) 0.332918(13) 0.02403(9) Uani 1 1 d . . .
O1 O 1.04513(6) 0.12932(16) 0.47266(10) 0.0215(3) Uani 1 1 d . . .
O3 O 0.78112(6) 0.16311(15) 0.57137(10) 0.0208(3) Uani 1 1 d . . .
O2 O 0.98454(5) 0.29515(15) 0.54322(9) 0.0167(3) Uani 1 1 d . . .
C8 C 0.77147(9) 0.4899(3) 0.89321(15) 0.0262(5) Uani 1 1 d . . .
H8 H 0.7396 0.5010 0.9357 0.031 Uiso 1 1 calc R . .
C7 C 0.76859(9) 0.5681(3) 0.81466(15) 0.0247(5) Uani 1 1 d . . .
H7 H 0.7351 0.6343 0.8039 0.030 Uiso 1 1 calc R . .
C12 C 0.82102(9) 0.3955(2) 0.90937(14) 0.0242(4) Uani 1 1 d . . .
H12 H 0.8233 0.3419 0.9631 0.029 Uiso 1 1 calc R . .
C16 C 0.81983(9) -0.0691(2) 0.62404(15) 0.0214(4) Uani 1 1 d . . .
H16A H 0.7793 -0.1077 0.6060 0.032 Uiso 1 1 calc R . .
H16B H 0.8264 -0.0906 0.6864 0.032 Uiso 1 1 calc R . .
H16C H 0.8523 -0.1173 0.5893 0.032 Uiso 1 1 calc R . .
C13 C 0.93975(9) 0.5843(2) 0.66511(14) 0.0206(4) Uani 1 1 d . . .
H13A H 0.9091 0.6350 0.6284 0.031 Uiso 1 1 calc R . .
H13B H 0.9776 0.5678 0.6311 0.031 Uiso 1 1 calc R . .
H13C H 0.9492 0.6463 0.7164 0.031 Uiso 1 1 calc R . .
C6 C 0.81464(9) 0.5497(2) 0.75171(14) 0.0187(4) Uani 1 1 d . . .
H6 H 0.8119 0.6026 0.6979 0.022 Uiso 1 1 calc R . .
C11 C 0.86764(9) 0.3792(2) 0.84663(13) 0.0184(4) Uani 1 1 d . . .
H11 H 0.9018 0.3158 0.8587 0.022 Uiso 1 1 calc R . .
C1 C 0.99592(8) 0.1900(2) 0.48062(13) 0.0163(4) Uani 1 1 d . . .
C15 C 0.82193(8) 0.0961(2) 0.60948(12) 0.0153(4) Uani 1 1 d . . .
C9 C 0.93848(8) 0.1741(2) 0.42819(12) 0.0155(4) Uani 1 1 d . . .
C10 C 0.89555(8) 0.2667(2) 0.45799(12) 0.0155(4) Uani 1 1 d . . .
H10 H 0.8548 0.2767 0.4352 0.019 Uiso 1 1 calc R . .
C4 C 0.91369(8) 0.4332(2) 0.69569(13) 0.0149(4) Uani 1 1 d . . .
H4 H 0.9485 0.3744 0.7216 0.018 Uiso 1 1 calc R . .
C5 C 0.86491(8) 0.4545(2) 0.76655(13) 0.0149(4) Uani 1 1 d . . .
C14 C 0.87770(8) 0.1766(2) 0.64757(13) 0.0143(4) Uani 1 1 d . . .
H14A H 0.9155 0.1211 0.6305 0.017 Uiso 1 1 calc R . .
H14B H 0.8747 0.1732 0.7123 0.017 Uiso 1 1 calc R . .
C2 C 0.92168(8) 0.3528(2) 0.53323(13) 0.0143(4) Uani 1 1 d . . .
H2 H 0.9241 0.4605 0.5163 0.017 Uiso 1 1 calc R . .
C3 C 0.88551(7) 0.33990(19) 0.61944(12) 0.0127(3) Uani 1 1 d . . .
H3 H 0.8431 0.3803 0.6082 0.015 Uiso 1 1 calc R . .

loop_
_atom_site_aniso_label
_atom_site_aniso_U_11
_atom_site_aniso_U_22
_atom_site_aniso_U_33
_atom_site_aniso_U_23
_atom_site_aniso_U_13
_atom_site_aniso_U_12
Br1 0.03537(14) 0.02109(13) 0.01563(13) -0.00386(8) 0.00205(8) 0.00324(8)
O1 0.0166(6) 0.0222(7) 0.0256(8) 0.0069(6) 0.0072(5) 0.0038(5)
O3 0.0170(6) 0.0204(7) 0.0250(8) -0.0026(6) -0.0040(5) 0.0002(5)
O2 0.0129(6) 0.0186(7) 0.0185(7) 0.0005(6) 0.0003(5) -0.0003(5)
C8 0.0250(10) 0.0318(12) 0.0218(12) -0.0110(9) 0.0071(8) -0.0118(9)
C7 0.0181(9) 0.0303(12) 0.0256(12) -0.0095(9) 0.0001(8) 0.0020(8)
C12 0.0339(11) 0.0234(11) 0.0153(10) -0.0008(8) 0.0014(8) -0.0118(8)
C16 0.0181(8) 0.0154(10) 0.0308(12) -0.0041(8) 0.0023(8) -0.0018(7)
C13 0.0224(9) 0.0166(10) 0.0227(11) -0.0024(8) 0.0038(7) -0.0069(8)
C6 0.0203(9) 0.0184(10) 0.0175(10) -0.0018(7) -0.0021(7) 0.0000(7)
C11 0.0246(9) 0.0131(9) 0.0175(10) -0.0017(8) -0.0029(7) -0.0036(7)
C1 0.0184(9) 0.0139(9) 0.0166(10) 0.0056(8) 0.0049(7) -0.0006(7)
C15 0.0136(8) 0.0163(9) 0.0158(9) -0.0031(7) 0.0037(7) 0.0000(7)
C9 0.0211(9) 0.0147(9) 0.0106(9) 0.0017(7) 0.0023(7) -0.0012(7)
C10 0.0176(8) 0.0168(9) 0.0121(9) 0.0036(7) -0.0007(7) -0.0006(7)
C4 0.0154(8) 0.0127(9) 0.0167(10) 0.0002(7) -0.0016(7) -0.0003(7)
C5 0.0155(8) 0.0134(9) 0.0160(10) -0.0039(7) -0.0027(7) -0.0047(6)
C14 0.0153(8) 0.0131(9) 0.0145(9) 0.0000(7) -0.0008(6) -0.0004(7)
C2 0.0130(7) 0.0138(9) 0.0162(9) 0.0004(7) -0.0004(6) 0.0019(6)
C3 0.0139(7) 0.0106(9) 0.0136(9) -0.0004(7) -0.0014(6) -0.0003(6)

loop_
_atom_type_symbol
_atom_type_description
_atom_type_scat_dispersion_real
_atom_type_scat_dispersion_imag
_atom_type_scat_source
C C 0.0033 0.0016 'International Tables Vol C Tables 4.2.6.8 and 6.1.1.4'
H H 0.0000 0.0000 'International Tables Vol C Tables 4.2.6.8 and 6.1.1.4'
O O 0.0106 0.0060 'International Tables Vol C Tables 4.2.6.8 and 6.1.1.4'
Br Br -0.2901 2.4595 'International Tables Vol C Tables 4.2.6.8 and 6.1.1.4'

loop_
_geom_angle_atom_site_label_1
_geom_angle_atom_site_label_2
_geom_angle_atom_site_label_3
_geom_angle
_geom_angle_site_symmetry_1
_geom_angle_site_symmetry_3
_geom_angle_publ_flag
C1 O2 C2 109.81(14) . . ?
C12 C8 C7 119.71(19) . . ?
C12 C8 H8 120.1 . . ?
C7 C8 H8 120.1 . . ?
C8 C7 C6 120.2(2) . . ?
C8 C7 H7 119.9 . . ?
C6 C7 H7 119.9 . . ?
C8 C12 C11 119.9(2) . . ?
C8 C12 H12 120.0 . . ?
C11 C12 H12 120.0 . . ?
C15 C16 H16A 109.5 . . ?
C15 C16 H16B 109.5 . . ?
H16A C16 H16B 109.5 . . ?
C15 C16 H16C 109.5 . . ?
H16A C16 H16C 109.5 . . ?
H16B C16 H16C 109.5 . . ?
C4 C13 H13A 109.5 . . ?
C4 C13 H13B 109.5 . . ?
H13A C13 H13B 109.5 . . ?
C4 C13 H13C 109.5 . . ?
H13A C13 H13C 109.5 . . ?
H13B C13 H13C 109.5 . . ?
C7 C6 C5 121.0(2) . . ?
C7 C6 H6 119.5 . . ?
C5 C6 H6 119.5 . . ?
C5 C11 C12 121.20(19) . . ?
C5 C11 H11 119.4 . . ?
C12 C11 H11 119.4 . . ?
O1 C1 O2 122.92(18) . . ?
O1 C1 C9 130.03(19) . . ?
O2 C1 C9 107.03(15) . . ?
O3 C15 C16 122.51(17) . . ?
O3 C15 C14 121.61(17) . . ?
C16 C15 C14 115.86(16) . . ?
C10 C9 C1 109.92(17) . . ?
C10 C9 Br1 128.93(15) . . ?
C1 C9 Br1 121.10(13) . . ?
C9 C10 C2 108.79(16) . . ?
C9 C10 H10 125.6 . . ?
C2 C10 H10 125.6 . . ?
C5 C4 C13 111.01(15) . . ?
C5 C4 C3 109.07(14) . . ?
C13 C4 C3 112.92(16) . . ?
C5 C4 H4 107.9 . . ?
C13 C4 H4 107.9 . . ?
C3 C4 H4 107.9 . . ?
C11 C5 C6 117.94(18) . . ?
C11 C5 C4 122.07(17) . . ?
C6 C5 C4 119.97(17) . . ?
C15 C14 C3 115.65(15) . . ?
C15 C14 H14A 108.4 . . ?
C3 C14 H14A 108.4 . . ?
C15 C14 H14B 108.4 . . ?
C3 C14 H14B 108.4 . . ?
H14A C14 H14B 107.4 . . ?
O2 C2 C10 104.43(14) . . ?
O2 C2 C3 110.97(14) . . ?
C10 C2 C3 115.26(15) . . ?
O2 C2 H2 108.7 . . ?
C10 C2 H2 108.7 . . ?
C3 C2 H2 108.7 . . ?
C2 C3 C14 111.56(15) . . ?
C2 C3 C4 113.60(14) . . ?
C14 C3 C4 110.27(15) . . ?
C2 C3 H3 107.0 . . ?
C14 C3 H3 107.0 . . ?
C4 C3 H3 107.0 . . ?

loop_
_geom_bond_atom_site_label_1
_geom_bond_atom_site_label_2
_geom_bond_distance
_geom_bond_site_symmetry_2
_geom_bond_publ_flag
Br1 C9 1.8647(19) . ?
O1 C1 1.201(2) . ?
O3 C15 1.215(2) . ?
O2 C1 1.363(2) . ?
O2 C2 1.461(2) . ?
C8 C12 1.386(3) . ?
C8 C7 1.389(3) . ?
C8 H8 0.9500 . ?
C7 C6 1.392(3) . ?
C7 H7 0.9500 . ?
C12 C11 1.397(3) . ?
C12 H12 0.9500 . ?
C16 C15 1.497(3) . ?
C16 H16A 0.9800 . ?
C16 H16B 0.9800 . ?
C16 H16C 0.9800 . ?
C13 C4 1.538(3) . ?
C13 H13A 0.9800 . ?
C13 H13B 0.9800 . ?
C13 H13C 0.9800 . ?
C6 C5 1.399(3) . ?
C6 H6 0.9500 . ?
C11 C5 1.396(3) . ?
C11 H11 0.9500 . ?
C1 C9 1.483(3) . ?
C15 C14 1.520(2) . ?
C9 C10 1.325(3) . ?
C10 C2 1.493(3) . ?
C10 H10 0.9500 . ?
C4 C5 1.521(3) . ?
C4 C3 1.556(3) . ?
C4 H4 1.0000 . ?
C14 C3 1.534(3) . ?
C14 H14A 0.9900 . ?
C14 H14B 0.9900 . ?
C2 C3 1.534(3) . ?
C2 H2 1.0000 . ?
C3 H3 1.0000 . ?
